data_4101804
loop_
_publ_author_name
'Takeshi Ohmae'
'Tohru Nishinaga'
'Mo Wu'
'Masahiko Iyoda'

_publ_section_title
;
 Cyclic Tetrathiophenes Planarized by Silicon and Sulfur Bridges Bearing
 Antiaromatic Cyclooctatetraene Core: Syntheses, Structures, and
 Properties
;
_journal_name_full 'Journal of the American Chemical Society'
_journal_page_first 1066
_journal_page_last 1074
_journal_paper_doi 10.1021/ja908161r
_journal_volume 132
_journal_year 2010
_chemical_formula_moiety 'C28 H36 S6 Si4'
_chemical_formula_sum 'C28 H36 S6 Si4'
_chemical_formula_weight 677.29
_chemical_name_common 2b
_chemical_name_systematic
; 
 ? 
;
_space_group_IT_number 14
_symmetry_cell_setting monoclinic
_symmetry_space_group_name_Hall '-P 2yn'
_symmetry_space_group_name_H-M 'P 1 21/n 1'
_atom_sites_solution_hydrogens geom
_atom_sites_solution_primary direct
_atom_sites_solution_secondary difmap
_audit_creation_method SHELXL-97
_cell_angle_alpha 90.00
_cell_angle_beta 101.261(3)
_cell_angle_gamma 90.00
_cell_formula_units_Z 2
_cell_length_a 16.522(2)
_cell_length_b 6.2465(8)
_cell_length_c 16.655(2)
_cell_measurement_reflns_used 2609
_cell_measurement_temperature 298(2)
_cell_measurement_theta_max 23.28
_cell_measurement_theta_min 2.49
_cell_volume 1685.8(4)
_computing_cell_refinement 'Bruker SMART'
_computing_data_collection 'Bruker SMART'
_computing_data_reduction 'Bruker SHELXTL'
_computing_molecular_graphics 'Bruker SHELXTL'
_computing_publication_material 'Bruker SHELXTL'
_computing_structure_refinement 'SHELXL-97 (Sheldrick, 1997)'
_computing_structure_solution 'SHELXS-97 (Sheldrick, 1990)'
_diffrn_ambient_temperature 298(2)
_diffrn_detector_area_resol_mean 8.366
_diffrn_measured_fraction_theta_full 0.971
_diffrn_measured_fraction_theta_max 0.971
_diffrn_measurement_device_type 'CCD aarea detector'
_diffrn_measurement_method 'phi and omega scans'
_diffrn_radiation_monochromator graphite
_diffrn_radiation_source 'fine-focus sealed tube'
_diffrn_radiation_type MoK\a
_diffrn_radiation_wavelength 0.71073
_diffrn_reflns_av_R_equivalents 0.0275
_diffrn_reflns_av_sigmaI/netI 0.0295
_diffrn_reflns_limit_h_max 10
_diffrn_reflns_limit_h_min -18
_diffrn_reflns_limit_k_max 6
_diffrn_reflns_limit_k_min -6
_diffrn_reflns_limit_l_max 13
_diffrn_reflns_limit_l_min -18
_diffrn_reflns_number 5874
_diffrn_reflns_theta_full 23.28
_diffrn_reflns_theta_max 23.28
_diffrn_reflns_theta_min 1.59
_diffrn_standards_decay_% 0
_exptl_absorpt_coefficient_mu 0.567
_exptl_absorpt_correction_type empirical
_exptl_crystal_colour purple
_exptl_crystal_density_diffrn 1.334
_exptl_crystal_density_method 'not measured'
_exptl_crystal_description needle
_exptl_crystal_F_000 712
_exptl_crystal_size_max 0.25
_exptl_crystal_size_mid 0.10
_exptl_crystal_size_min 0.05
_refine_diff_density_max 0.305
_refine_diff_density_min -0.308
_refine_diff_density_rms 0.106
_refine_ls_extinction_method none
_refine_ls_goodness_of_fit_ref 1.169
_refine_ls_hydrogen_treatment constr
_refine_ls_matrix_type full
_refine_ls_number_parameters 178
_refine_ls_number_reflns 2358
_refine_ls_number_restraints 0
_refine_ls_restrained_S_all 1.169
_refine_ls_R_factor_all 0.0450
_refine_ls_R_factor_gt 0.0364
_refine_ls_shift/su_max 0.001
_refine_ls_shift/su_mean 0.000
_refine_ls_structure_factor_coef Fsqd
_refine_ls_weighting_details 'calc w=1/[\s^2^(Fo^2^)+(0.0634P)^2^+0.5464P] where P=(Fo^2^+2Fc^2^)/3'
_refine_ls_weighting_scheme calc
_refine_ls_wR_factor_gt 0.1007
_refine_ls_wR_factor_ref 0.1164
_reflns_number_gt 2081
_reflns_number_total 2358
_reflns_threshold_expression >2sigma(I)
_cod_data_source_file ja908161r_si_003.cif
_cod_data_source_block 2b
_cod_database_code 4101804

loop_
_symmetry_equiv_pos_as_xyz
'x, y, z'
'-x+1/2, y+1/2, -z+1/2'
'-x, -y, -z'
'x-1/2, -y-1/2, z-1/2'

loop_
_atom_site_label
_atom_site_type_symbol
_atom_site_fract_x
_atom_site_fract_y
_atom_site_fract_z
_atom_site_U_iso_or_equiv
_atom_site_adp_type
_atom_site_occupancy
_atom_site_symmetry_multiplicity
_atom_site_calc_flag
_atom_site_refinement_flags
_atom_site_disorder_assembly
_atom_site_disorder_group
Si6 Si 0.92104(5) 0.17543(13) 0.74765(5) 0.0380(3) Uani 1 1 d . . .
S2 S 1.04636(5) -0.15650(13) 0.83996(5) 0.0421(3) Uani 1 1 d . . .
S3 S 0.82344(5) -0.49776(13) 1.09865(5) 0.0422(3) Uani 1 1 d . . .
S4 S 0.82633(5) -0.00523(12) 0.92356(5) 0.0415(3) Uani 1 1 d . . .
Si5 Si 0.68806(5) -0.14658(14) 1.07273(6) 0.0405(3) Uani 1 1 d . . .
C5 C 0.90743(16) -0.3430(4) 0.99948(17) 0.0325(7) Uani 1 1 d . . .
C1 C 0.95753(16) -0.2657(5) 0.94252(17) 0.0315(7) Uani 1 1 d . . .
C2 C 0.91931(17) -0.0873(5) 0.89616(18) 0.0351(7) Uani 1 1 d . . .
C6 C 0.83440(17) -0.2154(5) 0.99454(17) 0.0347(7) Uani 1 1 d . . .
C3 C 1.02966(17) -0.3238(5) 0.91821(18) 0.0345(7) Uani 1 1 d . . .
C7 C 0.78158(17) -0.2732(5) 1.04530(18) 0.0375(7) Uani 1 1 d . . .
C8 C 0.91033(17) -0.5072(4) 1.05489(18) 0.0334(7) Uani 1 1 d . . .
C4 C 0.95763(18) -0.0074(5) 0.83615(19) 0.0383(8) Uani 1 1 d . . .
C12 C 0.7207(2) -0.0141(6) 1.1735(2) 0.0599(10) Uani 1 1 d . . .
H1 H 0.7639 0.0867 1.1705 0.090 Uiso 1 1 calc R . .
H2 H 0.7407 -0.1200 1.2144 0.090 Uiso 1 1 calc R . .
H3 H 0.6745 0.0595 1.1878 0.090 Uiso 1 1 calc R . .
C9 C 1.0127(2) 0.2941(6) 0.7153(2) 0.0566(9) Uani 1 1 d . . .
H4 H 0.9953 0.3762 0.6662 0.085 Uiso 1 1 calc R . .
H5 H 1.0491 0.1818 0.7051 0.085 Uiso 1 1 calc R . .
H6 H 1.0412 0.3857 0.7579 0.085 Uiso 1 1 calc R . .
C10 C 0.8637(3) 0.0084(6) 0.6632(2) 0.0646(11) Uani 1 1 d . . .
H7 H 0.8179 -0.0590 0.6806 0.097 Uiso 1 1 calc R . .
H8 H 0.8998 -0.0993 0.6488 0.097 Uiso 1 1 calc R . .
H9 H 0.8438 0.0972 0.6164 0.097 Uiso 1 1 calc R . .
C13 C 0.6443(2) 0.0504(6) 0.9929(3) 0.0636(10) Uani 1 1 d . . .
H10 H 0.6833 0.1638 0.9919 0.095 Uiso 1 1 calc R . .
H11 H 0.5942 0.1085 1.0049 0.095 Uiso 1 1 calc R . .
H12 H 0.6328 -0.0190 0.9405 0.095 Uiso 1 1 calc R . .
C11 C 0.8532(2) 0.3843(6) 0.7771(2) 0.0631(10) Uani 1 1 d . . .
H13 H 0.8033 0.3196 0.7869 0.095 Uiso 1 1 calc R . .
H14 H 0.8400 0.4872 0.7338 0.095 Uiso 1 1 calc R . .
H15 H 0.8811 0.4545 0.8261 0.095 Uiso 1 1 calc R . .
C14 C 0.6115(2) -0.3585(6) 1.0810(3) 0.0788(14) Uani 1 1 d . . .
H16 H 0.5668 -0.2981 1.1026 0.118 Uiso 1 1 calc R . .
H17 H 0.6375 -0.4696 1.1168 0.118 Uiso 1 1 calc R . .
H18 H 0.5906 -0.4174 1.0277 0.118 Uiso 1 1 calc R . .

loop_
_atom_site_aniso_label
_atom_site_aniso_U_11
_atom_site_aniso_U_22
_atom_site_aniso_U_33
_atom_site_aniso_U_23
_atom_site_aniso_U_13
_atom_site_aniso_U_12
Si6 0.0377(5) 0.0403(5) 0.0364(5) 0.0063(4) 0.0079(4) 0.0014(3)
S2 0.0380(5) 0.0513(5) 0.0408(5) 0.0131(4) 0.0165(4) 0.0093(3)
S3 0.0362(5) 0.0527(5) 0.0423(5) 0.0109(4) 0.0187(4) 0.0105(3)
S4 0.0376(5) 0.0479(5) 0.0416(5) 0.0092(4) 0.0142(4) 0.0127(3)
Si5 0.0326(5) 0.0452(5) 0.0467(6) 0.0013(4) 0.0150(4) 0.0070(4)
C5 0.0291(15) 0.0414(17) 0.0272(16) -0.0030(13) 0.0058(12) 0.0035(12)
C1 0.0302(15) 0.0387(16) 0.0265(15) -0.0003(13) 0.0077(12) 0.0035(12)
C2 0.0330(15) 0.0421(17) 0.0318(16) -0.0002(14) 0.0103(13) 0.0059(13)
C6 0.0318(16) 0.0415(17) 0.0307(16) -0.0010(13) 0.0060(13) 0.0064(13)
C3 0.0335(16) 0.0416(17) 0.0286(16) 0.0039(13) 0.0064(13) 0.0015(13)
C7 0.0345(16) 0.0457(18) 0.0344(17) 0.0025(14) 0.0117(14) 0.0047(13)
C8 0.0309(15) 0.0447(18) 0.0263(16) -0.0009(13) 0.0099(12) 0.0041(12)
C4 0.0357(17) 0.0437(18) 0.0371(19) 0.0054(14) 0.0109(14) 0.0042(13)
C12 0.064(2) 0.072(3) 0.049(2) -0.0065(18) 0.0237(19) 0.0098(18)
C9 0.055(2) 0.061(2) 0.056(2) 0.0083(19) 0.0130(18) -0.0091(17)
C10 0.069(3) 0.068(3) 0.051(2) 0.0000(19) -0.0001(19) -0.0165(19)
C13 0.057(2) 0.070(2) 0.063(2) 0.009(2) 0.0095(19) 0.0254(19)
C11 0.063(2) 0.061(2) 0.064(3) 0.005(2) 0.0101(19) 0.0169(18)
C14 0.052(2) 0.069(3) 0.125(4) -0.004(3) 0.041(3) -0.0024(19)

loop_
_atom_type_symbol
_atom_type_description
_atom_type_scat_dispersion_real
_atom_type_scat_dispersion_imag
_atom_type_scat_source
C C 0.0033 0.0016 'International Tables Vol C Tables 4.2.6.8 and 6.1.1.4'
H H 0.0000 0.0000 'International Tables Vol C Tables 4.2.6.8 and 6.1.1.4'
Si Si 0.0817 0.0704 'International Tables Vol C Tables 4.2.6.8 and 6.1.1.4'
S S 0.1246 0.1234 'International Tables Vol C Tables 4.2.6.8 and 6.1.1.4'

loop_
_geom_angle_atom_site_label_1
_geom_angle_atom_site_label_2
_geom_angle_atom_site_label_3
_geom_angle
_geom_angle_site_symmetry_1
_geom_angle_site_symmetry_3
_geom_angle_publ_flag
C11 Si6 C10 110.63(19) . . ?
C11 Si6 C9 111.49(19) . . ?
C10 Si6 C9 109.18(19) . . ?
C11 Si6 C4 109.95(16) . . ?
C10 Si6 C4 107.05(17) . . ?
C9 Si6 C4 108.42(15) . . ?
C4 S2 C3 95.41(14) . . ?
C7 S3 C8 95.30(14) . . ?
C6 S4 C2 90.08(14) . . ?
C13 Si5 C14 110.6(2) . . ?
C13 Si5 C12 110.93(19) . . ?
C14 Si5 C12 109.5(2) . . ?
C13 Si5 C7 109.32(16) . . ?
C14 Si5 C7 108.91(16) . . ?
C12 Si5 C7 107.55(16) . . ?
C8 C5 C6 111.8(3) . . ?
C8 C5 C1 137.3(3) . . ?
C6 C5 C1 110.9(2) . . ?
C3 C1 C2 111.2(2) . . ?
C3 C1 C5 137.4(3) . . ?
C2 C1 C5 111.2(2) . . ?
C4 C2 C1 117.2(3) . . ?
C4 C2 S4 129.1(2) . . ?
C1 C2 S4 113.7(2) . . ?
C7 C6 C5 116.5(3) . . ?
C7 C6 S4 129.5(2) . . ?
C5 C6 S4 114.0(2) . . ?
C1 C3 C8 132.4(3) . 3_747 ?
C1 C3 S2 109.6(2) . . ?
C8 C3 S2 118.0(2) 3_747 . ?
C6 C7 S3 106.9(2) . . ?
C6 C7 Si5 133.8(2) . . ?
S3 C7 Si5 118.93(17) . . ?
C5 C8 C3 132.8(3) . 3_747 ?
C5 C8 S3 109.5(2) . . ?
C3 C8 S3 117.7(2) 3_747 . ?
C2 C4 S2 106.5(2) . . ?
C2 C4 Si6 132.1(2) . . ?
S2 C4 Si6 119.99(17) . . ?

loop_
_geom_bond_atom_site_label_1
_geom_bond_atom_site_label_2
_geom_bond_distance
_geom_bond_site_symmetry_2
_geom_bond_publ_flag
Si6 C11 1.847(4) . ?
Si6 C10 1.856(4) . ?
Si6 C9 1.858(3) . ?
Si6 C4 1.869(3) . ?
S2 C4 1.728(3) . ?
S2 C3 1.734(3) . ?
S3 C7 1.731(3) . ?
S3 C8 1.733(3) . ?
S4 C6 1.754(3) . ?
S4 C2 1.762(3) . ?
Si5 C13 1.852(4) . ?
Si5 C14 1.854(4) . ?
Si5 C12 1.855(4) . ?
Si5 C7 1.870(3) . ?
C5 C8 1.374(4) . ?
C5 C6 1.435(4) . ?
C5 C1 1.458(4) . ?
C1 C3 1.380(4) . ?
C1 C2 1.431(4) . ?
C2 C4 1.377(4) . ?
C6 C7 1.377(4) . ?
C3 C8 1.458(4) 3_747 ?
C8 C3 1.458(4) 3_747 ?

loop_
_geom_torsion_atom_site_label_1
_geom_torsion_atom_site_label_2
_geom_torsion_atom_site_label_3
_geom_torsion_atom_site_label_4
_geom_torsion
_geom_torsion_site_symmetry_1
_geom_torsion_site_symmetry_2
_geom_torsion_site_symmetry_3
_geom_torsion_site_symmetry_4
_geom_torsion_publ_flag
C8 C5 C1 C3 0.8(6) . . . . ?
C6 C5 C1 C3 -177.3(3) . . . . ?
C8 C5 C1 C2 176.8(3) . . . . ?
C6 C5 C1 C2 -1.3(3) . . . . ?
C3 C1 C2 C4 1.2(4) . . . . ?
C5 C1 C2 C4 -175.9(3) . . . . ?
C3 C1 C2 S4 179.6(2) . . . . ?
C5 C1 C2 S4 2.6(3) . . . . ?
C6 S4 C2 C4 175.8(3) . . . . ?
C6 S4 C2 C1 -2.4(2) . . . . ?
C8 C5 C6 C7 1.1(4) . . . . ?
C1 C5 C6 C7 179.7(3) . . . . ?
C8 C5 C6 S4 -179.1(2) . . . . ?
C1 C5 C6 S4 -0.5(3) . . . . ?
C2 S4 C6 C7 -178.6(3) . . . . ?
C2 S4 C6 C5 1.6(2) . . . . ?
C2 C1 C3 C8 -179.3(3) . . . 3_747 ?
C5 C1 C3 C8 -3.4(6) . . . 3_747 ?
C2 C1 C3 S2 0.0(3) . . . . ?
C5 C1 C3 S2 175.9(3) . . . . ?
C4 S2 C3 C1 -0.8(2) . . . . ?
C4 S2 C3 C8 178.6(2) . . . 3_747 ?
C5 C6 C7 S3 -1.5(3) . . . . ?
S4 C6 C7 S3 178.68(19) . . . . ?
C5 C6 C7 Si5 170.9(2) . . . . ?
S4 C6 C7 Si5 -8.9(5) . . . . ?
C8 S3 C7 C6 1.2(2) . . . . ?
C8 S3 C7 Si5 -172.52(18) . . . . ?
C13 Si5 C7 C6 20.3(4) . . . . ?
C14 Si5 C7 C6 141.1(4) . . . . ?
C12 Si5 C7 C6 -100.3(4) . . . . ?
C13 Si5 C7 S3 -168.0(2) . . . . ?
C14 Si5 C7 S3 -47.1(3) . . . . ?
C12 Si5 C7 S3 71.5(2) . . . . ?
C6 C5 C8 C3 -179.7(3) . . . 3_747 ?
C1 C5 C8 C3 2.3(6) . . . 3_747 ?
C6 C5 C8 S3 -0.1(3) . . . . ?
C1 C5 C8 S3 -178.1(3) . . . . ?
C7 S3 C8 C5 -0.7(2) . . . . ?
C7 S3 C8 C3 179.0(2) . . . 3_747 ?
C1 C2 C4 S2 -1.7(3) . . . . ?
S4 C2 C4 S2 -179.9(2) . . . . ?
C1 C2 C4 Si6 164.4(2) . . . . ?
S4 C2 C4 Si6 -13.7(5) . . . . ?
C3 S2 C4 C2 1.4(2) . . . . ?
C3 S2 C4 Si6 -166.74(19) . . . . ?
C11 Si6 C4 C2 37.4(4) . . . . ?
C10 Si6 C4 C2 -82.8(4) . . . . ?
C9 Si6 C4 C2 159.5(3) . . . . ?
C11 Si6 C4 S2 -158.0(2) . . . . ?
C10 Si6 C4 S2 81.8(2) . . . . ?
C9 Si6 C4 S2 -35.9(2) . . . . ?
